data_4068120
loop_
_publ_author_name
'Keske, Eric C.'
'Zenkina, Olena V.'
'Wang, Ruiyao'
'Crudden, Cathleen M.'

_publ_section_title
;
 Synthesis and Structure of Silver and Rhodium 1,2,3-Triazol-5-ylidene
 Mesoionic Carbene Complexes
;
_journal_issue 1
_journal_name_full Organometallics
_journal_page_first 456
_journal_paper_doi 10.1021/om201104f
_journal_volume 31
_journal_year 2012
_chemical_formula_sum 'C29 H37 Br N3 Rh'
_chemical_formula_weight 610.44
_space_group_IT_number 19
_symmetry_cell_setting orthorhombic
_symmetry_space_group_name_Hall 'P 2ac 2ab'
_symmetry_space_group_name_H-M 'P 21 21 21'
_atom_sites_solution_hydrogens geom
_atom_sites_solution_primary direct
_atom_sites_solution_secondary difmap
_audit_creation_method SHELXL-97
_audit_update_record
;
2011-11-30 # Formatted by publCIF
;
_cell_angle_alpha 90.00
_cell_angle_beta 90.00
_cell_angle_gamma 90.00
_cell_formula_units_Z 4
_cell_length_a 9.9558(5)
_cell_length_b 16.3802(7)
_cell_length_c 16.7182(8)
_cell_measurement_reflns_used 4904
_cell_measurement_temperature 180(2)
_cell_measurement_theta_max 23.41
_cell_measurement_theta_min 2.44
_cell_volume 2726.4(2)
_computing_cell_refinement 'Bruker SAINT'
_computing_data_collection 'Bruker APEX2'
_computing_data_reduction 'Bruker SAINT'
_computing_molecular_graphics 'Bruker SHELXTL'
_computing_publication_material 'Bruker SHELXTL'
_computing_structure_refinement 'SHELXL-97 (Sheldrick, 2008)'
_computing_structure_solution 'SHELXS-97 (Sheldrick, 2008)'
_diffrn_ambient_temperature 180(2)
_diffrn_measured_fraction_theta_full 0.999
_diffrn_measured_fraction_theta_max 0.999
_diffrn_measurement_device_type 'Bruker APEX-II CCD'
_diffrn_measurement_method '\f and \w scans'
_diffrn_radiation_monochromator graphite
_diffrn_radiation_source 'fine-focus sealed tube'
_diffrn_radiation_type MoK\a
_diffrn_radiation_wavelength 0.71073
_diffrn_reflns_av_R_equivalents 0.0477
_diffrn_reflns_av_sigmaI/netI 0.0546
_diffrn_reflns_limit_h_max 12
_diffrn_reflns_limit_h_min -12
_diffrn_reflns_limit_k_max 20
_diffrn_reflns_limit_k_min -20
_diffrn_reflns_limit_l_max 20
_diffrn_reflns_limit_l_min -18
_diffrn_reflns_number 18529
_diffrn_reflns_theta_full 26.00
_diffrn_reflns_theta_max 26.00
_diffrn_reflns_theta_min 1.74
_exptl_absorpt_coefficient_mu 2.113
_exptl_absorpt_correction_T_max 0.8837
_exptl_absorpt_correction_T_min 0.7422
_exptl_absorpt_correction_type multi-scan
_exptl_crystal_colour yellow
_exptl_crystal_density_diffrn 1.487
_exptl_crystal_density_method 'not measured'
_exptl_crystal_description plate
_exptl_crystal_F_000 1248
_exptl_crystal_size_max 0.15
_exptl_crystal_size_mid 0.08
_exptl_crystal_size_min 0.06
_refine_diff_density_max 0.776
_refine_diff_density_min -1.509
_refine_diff_density_rms 0.126
_refine_ls_abs_structure_details 'Flack H D (1983), Acta Cryst. A39, 876-881'
_refine_ls_abs_structure_Flack 0.095(17)
_refine_ls_extinction_method none
_refine_ls_goodness_of_fit_ref 1.076
_refine_ls_hydrogen_treatment constr
_refine_ls_matrix_type full
_refine_ls_number_parameters 313
_refine_ls_number_reflns 5322
_refine_ls_number_restraints 0
_refine_ls_restrained_S_all 1.076
_refine_ls_R_factor_all 0.0550
_refine_ls_R_factor_gt 0.0470
_refine_ls_shift/su_max 0.001
_refine_ls_shift/su_mean 0.000
_refine_ls_structure_factor_coef Fsqd
_refine_ls_weighting_details 'calc w=1/[\s^2^(Fo^2^)+(0.0659P)^2^+7.2926P] where P=(Fo^2^+2Fc^2^)/3'
_refine_ls_weighting_scheme calc
_refine_ls_wR_factor_gt 0.1269
_refine_ls_wR_factor_ref 0.1330
_reflns_number_gt 4758
_reflns_number_total 5322
_reflns_threshold_expression >2sigma(I)
_cod_data_source_file om201104f_si_002.cif
_cod_data_source_block cc96
_cod_original_sg_symbol_H-M P2(1)2(1)2(1)
_cod_database_code 4068120

loop_
_symmetry_equiv_pos_as_xyz
'x, y, z'
'x+1/2, -y+1/2, -z'
'-x, y+1/2, -z+1/2'
'-x+1/2, -y, z+1/2'

loop_
_atom_site_label
_atom_site_type_symbol
_atom_site_fract_x
_atom_site_fract_y
_atom_site_fract_z
_atom_site_U_iso_or_equiv
_atom_site_adp_type
_atom_site_occupancy
_atom_site_symmetry_multiplicity
_atom_site_calc_flag
_atom_site_refinement_flags
Rh1 Rh 0.53956(5) 0.53255(3) 0.11992(3) 0.01927(13) Uani 1 1 d .
Br1 Br 0.57849(9) 0.67006(5) 0.17959(5) 0.0464(2) Uani 1 1 d .
N1 N 0.8354(5) 0.5176(3) 0.0591(3) 0.0165(11) Uani 1 1 d .
N2 N 0.9271(5) 0.5514(3) 0.0099(3) 0.0206(12) Uani 1 1 d .
N3 N 0.8586(6) 0.6071(3) -0.0286(3) 0.0190(11) Uani 1 1 d .
C1 C 0.7092(6) 0.5508(4) 0.0535(3) 0.0185(13) Uani 1 1 d .
C2 C 0.7264(6) 0.6106(4) -0.0057(4) 0.0179(12) Uani 1 1 d .
C3 C 0.8795(6) 0.4457(4) 0.1006(3) 0.0191(13) Uani 1 1 d .
C4 C 0.8988(7) 0.3750(4) 0.0563(4) 0.0262(15) Uani 1 1 d .
C5 C 0.9488(11) 0.3055(5) 0.0953(4) 0.043(2) Uani 1 1 d .
H5B H 0.9667 0.2572 0.0656 0.052 Uiso 1 1 calc R
C6 C 0.9724(11) 0.3074(5) 0.1784(5) 0.053(2) Uani 1 1 d .
H6A H 1.0047 0.2602 0.2052 0.063 Uiso 1 1 calc R
C7 C 0.9480(10) 0.3788(4) 0.2208(4) 0.040(2) Uani 1 1 d .
H7A H 0.9630 0.3791 0.2769 0.048 Uiso 1 1 calc R
C8 C 0.9025(7) 0.4496(4) 0.1843(4) 0.0229(14) Uani 1 1 d .
C9 C 0.8724(7) 0.3707(4) -0.0336(4) 0.0242(15) Uani 1 1 d .
H9A H 0.8273 0.4226 -0.0499 0.029 Uiso 1 1 calc R
C10 C 1.0047(8) 0.3641(6) -0.0807(5) 0.043(2) Uani 1 1 d .
H10A H 0.9860 0.3687 -0.1381 0.065 Uiso 1 1 calc R
H10B H 1.0470 0.3113 -0.0697 0.065 Uiso 1 1 calc R
H10C H 1.0653 0.4082 -0.0643 0.065 Uiso 1 1 calc R
C11 C 0.7796(9) 0.3013(5) -0.0540(5) 0.045(2) Uani 1 1 d .
H11A H 0.7609 0.3018 -0.1116 0.068 Uiso 1 1 calc R
H11B H 0.6953 0.3075 -0.0244 0.068 Uiso 1 1 calc R
H11C H 0.8221 0.2494 -0.0394 0.068 Uiso 1 1 calc R
C12 C 0.8805(7) 0.5245(4) 0.2338(4) 0.0260(14) Uani 1 1 d .
H12A H 0.8540 0.5702 0.1974 0.031 Uiso 1 1 calc R
C13 C 1.0078(8) 0.5495(5) 0.2783(5) 0.0396(19) Uani 1 1 d .
H13A H 1.0798 0.5599 0.2396 0.059 Uiso 1 1 calc R
H13B H 1.0350 0.5054 0.3145 0.059 Uiso 1 1 calc R
H13C H 0.9904 0.5991 0.3093 0.059 Uiso 1 1 calc R
C14 C 0.7656(8) 0.5102(5) 0.2938(4) 0.0354(18) Uani 1 1 d .
H14A H 0.6862 0.4902 0.2653 0.053 Uiso 1 1 calc R
H14B H 0.7438 0.5617 0.3207 0.053 Uiso 1 1 calc R
H14C H 0.7936 0.4698 0.3336 0.053 Uiso 1 1 calc R
C15 C 0.9325(8) 0.6555(4) -0.0893(4) 0.0310(16) Uani 1 1 d .
H15A H 1.0149 0.6266 -0.1044 0.046 Uiso 1 1 calc R
H15B H 0.9556 0.7090 -0.0669 0.046 Uiso 1 1 calc R
H15C H 0.8758 0.6629 -0.1366 0.046 Uiso 1 1 calc R
C16 C 0.6269(6) 0.6643(4) -0.0431(3) 0.0187(13) Uani 1 1 d .
C17 C 0.4945(7) 0.6361(4) -0.0502(4) 0.0244(15) Uani 1 1 d .
H17A H 0.4715 0.5836 -0.0301 0.029 Uiso 1 1 calc R
C18 C 0.3967(7) 0.6840(4) -0.0862(4) 0.0281(15) Uani 1 1 d .
H18A H 0.3079 0.6633 -0.0911 0.034 Uiso 1 1 calc R
C19 C 0.4250(7) 0.7596(4) -0.1146(4) 0.0244(14) Uani 1 1 d .
H19A H 0.3571 0.7920 -0.1389 0.029 Uiso 1 1 calc R
C20 C 0.5568(8) 0.7888(4) -0.1073(4) 0.0308(16) Uani 1 1 d .
H20A H 0.5787 0.8413 -0.1276 0.037 Uiso 1 1 calc R
C21 C 0.6545(7) 0.7429(4) -0.0713(4) 0.0254(14) Uani 1 1 d .
H21A H 0.7424 0.7647 -0.0654 0.031 Uiso 1 1 calc R
C22 C 0.3246(7) 0.5447(5) 0.1432(4) 0.0354(18) Uani 1 1 d .
H22A H 0.2968 0.6020 0.1552 0.042 Uiso 1 1 d R
C23 C 0.3815(8) 0.5045(5) 0.2096(5) 0.0371(19) Uani 1 1 d .
H23A H 0.3851 0.5365 0.2605 0.045 Uiso 1 1 d R
C24 C 0.3637(10) 0.4128(6) 0.2187(6) 0.055(3) Uani 1 1 d .
H24A H 0.3548 0.3996 0.2763 0.066 Uiso 1 1 calc R
H24B H 0.2793 0.3963 0.1919 0.066 Uiso 1 1 calc R
C25 C 0.4761(9) 0.3648(5) 0.1849(5) 0.042(2) Uani 1 1 d .
H25A H 0.4426 0.3100 0.1699 0.050 Uiso 1 1 calc R
H25B H 0.5456 0.3574 0.2267 0.050 Uiso 1 1 calc R
C26 C 0.5407(8) 0.4044(4) 0.1115(4) 0.0289(14) Uani 1 1 d .
H26A H 0.6306 0.3812 0.0976 0.035 Uiso 1 1 d R
C27 C 0.4718(8) 0.4370(4) 0.0456(4) 0.0302(15) Uani 1 1 d .
H27A H 0.5218 0.4322 -0.0061 0.036 Uiso 1 1 d R
C28 C 0.3210(9) 0.4364(5) 0.0359(6) 0.044(2) Uani 1 1 d .
H28A H 0.2853 0.3844 0.0573 0.052 Uiso 1 1 calc R
H28B H 0.2992 0.4385 -0.0219 0.052 Uiso 1 1 calc R
C29 C 0.2489(9) 0.5088(7) 0.0789(6) 0.056(3) Uani 1 1 d .
H29A H 0.2290 0.5517 0.0390 0.067 Uiso 1 1 calc R
H29B H 0.1622 0.4891 0.1004 0.067 Uiso 1 1 calc R

loop_
_atom_site_aniso_label
_atom_site_aniso_U_11
_atom_site_aniso_U_22
_atom_site_aniso_U_33
_atom_site_aniso_U_23
_atom_site_aniso_U_13
_atom_site_aniso_U_12
Rh1 0.0158(2) 0.0189(2) 0.0231(2) 0.0025(2) 0.0018(2) -0.0004(2)
Br1 0.0494(6) 0.0397(4) 0.0500(5) -0.0026(4) 0.0068(4) 0.0010(4)
N1 0.017(3) 0.015(3) 0.017(2) 0.002(2) 0.001(2) 0.002(2)
N2 0.017(3) 0.022(3) 0.022(2) 0.002(2) 0.000(2) -0.001(2)
N3 0.021(3) 0.017(3) 0.019(2) 0.000(2) 0.003(2) 0.000(2)
C1 0.021(3) 0.015(3) 0.019(3) 0.002(2) -0.003(2) 0.005(2)
C2 0.018(3) 0.016(3) 0.020(3) -0.003(2) 0.004(2) 0.001(3)
C3 0.017(3) 0.020(3) 0.019(3) 0.004(2) -0.001(2) 0.006(2)
C4 0.030(4) 0.022(3) 0.026(3) 0.001(3) -0.001(3) 0.006(3)
C5 0.076(6) 0.031(4) 0.024(3) -0.005(3) 0.001(4) 0.029(4)
C6 0.084(7) 0.041(4) 0.033(4) 0.010(4) 0.004(5) 0.031(5)
C7 0.063(6) 0.032(4) 0.025(3) 0.007(3) 0.001(4) 0.018(4)
C8 0.025(3) 0.022(3) 0.022(3) 0.005(3) 0.003(3) 0.006(3)
C9 0.026(4) 0.022(3) 0.024(3) 0.001(3) -0.004(3) 0.012(3)
C10 0.037(5) 0.067(6) 0.026(4) -0.006(4) 0.001(3) 0.008(4)
C11 0.054(6) 0.039(5) 0.043(4) -0.010(4) -0.006(4) -0.011(4)
C12 0.035(4) 0.024(3) 0.019(3) 0.004(3) 0.001(3) 0.004(3)
C13 0.039(5) 0.046(5) 0.034(4) 0.003(3) 0.001(3) -0.002(3)
C14 0.036(4) 0.036(4) 0.035(4) 0.000(3) 0.010(3) 0.000(3)
C15 0.030(4) 0.032(4) 0.031(3) 0.009(3) 0.005(3) -0.002(3)
C16 0.021(3) 0.020(3) 0.015(3) 0.000(2) -0.001(2) 0.005(3)
C17 0.024(4) 0.026(3) 0.023(3) -0.001(3) -0.001(3) -0.002(3)
C18 0.025(4) 0.031(4) 0.028(3) -0.007(3) 0.003(3) 0.009(3)
C19 0.024(4) 0.027(3) 0.022(3) 0.003(3) -0.011(3) 0.014(3)
C20 0.038(4) 0.021(3) 0.033(4) 0.007(3) 0.000(3) -0.003(3)
C21 0.025(4) 0.020(3) 0.032(4) 0.004(3) -0.001(3) 0.000(3)
C22 0.018(3) 0.042(5) 0.046(4) 0.000(4) 0.013(3) 0.002(3)
C23 0.024(4) 0.049(4) 0.038(4) 0.005(3) 0.020(3) -0.001(3)
C24 0.041(5) 0.055(6) 0.069(6) 0.038(5) 0.010(5) -0.013(5)
C25 0.048(5) 0.032(4) 0.045(4) 0.014(3) 0.001(4) -0.020(4)
C26 0.030(4) 0.023(3) 0.033(3) 0.002(3) -0.008(4) 0.001(3)
C27 0.035(4) 0.022(3) 0.034(4) -0.002(3) -0.005(3) -0.001(3)
C28 0.038(5) 0.031(4) 0.062(5) 0.000(4) -0.025(4) -0.003(4)
C29 0.024(4) 0.073(7) 0.070(6) 0.015(5) -0.013(4) -0.011(4)

loop_
_atom_type_symbol
_atom_type_description
_atom_type_scat_dispersion_real
_atom_type_scat_dispersion_imag
_atom_type_scat_source
C C 0.0033 0.0016 'International Tables Vol C Tables 4.2.6.8 and 6.1.1.4'
H H 0.0000 0.0000 'International Tables Vol C Tables 4.2.6.8 and 6.1.1.4'
N N 0.0061 0.0033 'International Tables Vol C Tables 4.2.6.8 and 6.1.1.4'
Br Br -0.2901 2.4595 'International Tables Vol C Tables 4.2.6.8 and 6.1.1.4'
Rh Rh -1.1178 0.9187 'International Tables Vol C Tables 4.2.6.8 and 6.1.1.4'

loop_
_geom_angle_atom_site_label_1
_geom_angle_atom_site_label_2
_geom_angle_atom_site_label_3
_geom_angle
C1 Rh1 C26 96.0(3)
C1 Rh1 C27 93.0(3)
C26 Rh1 C27 38.9(3)
C1 Rh1 C22 153.3(3)
C26 Rh1 C22 96.2(3)
C27 Rh1 C22 81.9(3)
C1 Rh1 C23 169.3(3)
C26 Rh1 C23 80.9(3)
C27 Rh1 C23 91.0(3)
C22 Rh1 C23 37.3(3)
C1 Rh1 Br1 87.54(17)
C26 Rh1 Br1 157.98(19)
C27 Rh1 Br1 162.88(19)
C22 Rh1 Br1 89.9(2)
C23 Rh1 Br1 91.6(2)
N2 N1 C1 114.5(5)
N2 N1 C3 115.1(5)
C1 N1 C3 129.7(5)
N3 N2 N1 103.5(5)
N2 N3 C2 113.1(5)
N2 N3 C15 116.8(5)
C2 N3 C15 130.1(5)
N1 C1 C2 102.3(5)
N1 C1 Rh1 131.4(4)
C2 C1 Rh1 125.9(4)
N3 C2 C1 106.5(5)
N3 C2 C16 123.6(5)
C1 C2 C16 129.7(6)
C4 C3 C8 122.8(6)
C4 C3 N1 118.0(5)
C8 C3 N1 119.2(5)
C3 C4 C5 118.6(6)
C3 C4 C9 122.7(6)
C5 C4 C9 118.7(6)
C4 C5 C6 119.9(7)
C4 C5 H5B 120.0
C6 C5 H5B 120.0
C7 C6 C5 119.5(7)
C7 C6 H6A 120.3
C5 C6 H6A 120.3
C8 C7 C6 122.4(7)
C8 C7 H7A 118.8
C6 C7 H7A 118.8
C7 C8 C3 116.7(6)
C7 C8 C12 119.3(6)
C3 C8 C12 124.0(5)
C11 C9 C4 111.3(6)
C11 C9 C10 111.0(6)
C4 C9 C10 111.1(6)
C11 C9 H9A 107.8
C4 C9 H9A 107.8
C10 C9 H9A 107.8
C9 C10 H10A 109.5
C9 C10 H10B 109.5
H10A C10 H10B 109.5
C9 C10 H10C 109.5
H10A C10 H10C 109.5
H10B C10 H10C 109.5
C9 C11 H11A 109.5
C9 C11 H11B 109.5
H11A C11 H11B 109.5
C9 C11 H11C 109.5
H11A C11 H11C 109.5
H11B C11 H11C 109.5
C8 C12 C13 111.6(6)
C8 C12 C14 110.2(6)
C13 C12 C14 109.9(6)
C8 C12 H12A 108.4
C13 C12 H12A 108.4
C14 C12 H12A 108.4
C12 C13 H13A 109.5
C12 C13 H13B 109.5
H13A C13 H13B 109.5
C12 C13 H13C 109.5
H13A C13 H13C 109.5
H13B C13 H13C 109.5
C12 C14 H14A 109.5
C12 C14 H14B 109.5
H14A C14 H14B 109.5
C12 C14 H14C 109.5
H14A C14 H14C 109.5
H14B C14 H14C 109.5
N3 C15 H15A 109.5
N3 C15 H15B 109.5
H15A C15 H15B 109.5
N3 C15 H15C 109.5
H15A C15 H15C 109.5
H15B C15 H15C 109.5
C21 C16 C17 117.4(6)
C21 C16 C2 124.3(6)
C17 C16 C2 118.2(6)
C18 C17 C16 120.6(6)
C18 C17 H17A 119.7
C16 C17 H17A 119.7
C19 C18 C17 121.5(7)
C19 C18 H18A 119.2
C17 C18 H18A 119.2
C18 C19 C20 118.3(6)
C18 C19 H19A 120.8
C20 C19 H19A 120.8
C21 C20 C19 121.1(6)
C21 C20 H20A 119.4
C19 C20 H20A 119.4
C20 C21 C16 120.9(7)
C20 C21 H21A 119.5
C16 C21 H21A 119.5
C23 C22 C29 127.4(8)
C23 C22 Rh1 72.8(4)
C29 C22 Rh1 110.1(6)
C23 C22 H22A 113.1
C29 C22 H22A 112.9
Rh1 C22 H22A 113.1
C22 C23 C24 119.6(8)
C22 C23 Rh1 69.9(4)
C24 C23 Rh1 110.8(6)
C22 C23 H23A 116.0
C24 C23 H23A 115.9
Rh1 C23 H23A 116.1
C25 C24 C23 113.5(7)
C25 C24 H24A 108.9
C23 C24 H24A 108.9
C25 C24 H24B 108.9
C23 C24 H24B 108.9
H24A C24 H24B 107.7
C24 C25 C26 113.5(7)
C24 C25 H25A 108.9
C26 C25 H25A 108.9
C24 C25 H25B 108.9
C26 C25 H25B 108.9
H25A C25 H25B 107.7
C27 C26 C25 125.8(7)
C27 C26 Rh1 70.8(4)
C25 C26 Rh1 111.6(5)
C27 C26 H26A 113.5
C25 C26 H26A 113.6
Rh1 C26 H26A 113.6
C26 C27 C28 124.6(7)
C26 C27 Rh1 70.3(4)
C28 C27 Rh1 112.7(5)
C26 C27 H27A 114.0
C28 C27 H27A 113.6
Rh1 C27 H27A 114.0
C27 C28 C29 113.7(7)
C27 C28 H28A 108.8
C29 C28 H28A 108.8
C27 C28 H28B 108.8
C29 C28 H28B 108.8
H28A C28 H28B 107.7
C22 C29 C28 114.5(7)
C22 C29 H29A 108.6
C28 C29 H29A 108.6
C22 C29 H29B 108.6
C28 C29 H29B 108.6
H29A C29 H29B 107.6

loop_
_geom_bond_atom_site_label_1
_geom_bond_atom_site_label_2
_geom_bond_distance
Rh1 C1 2.044(6)
Rh1 C26 2.103(6)
Rh1 C27 2.110(7)
Rh1 C22 2.184(7)
Rh1 C23 2.222(7)
Rh1 Br1 2.4937(10)
N1 N2 1.348(7)
N1 C1 1.372(8)
N1 C3 1.436(7)
N2 N3 1.308(7)
N3 C2 1.372(8)
N3 C15 1.483(8)
C1 C2 1.403(8)
C2 C16 1.465(9)
C3 C4 1.388(9)
C3 C8 1.419(9)
C4 C5 1.402(10)
C4 C9 1.528(9)
C5 C6 1.411(11)
C5 H5B 0.9500
C6 C7 1.389(11)
C6 H6A 0.9500
C7 C8 1.387(9)
C7 H7A 0.9500
C8 C12 1.496(9)
C9 C11 1.504(10)
C9 C10 1.538(10)
C9 H9A 1.0000
C10 H10A 0.9800
C10 H10B 0.9800
C10 H10C 0.9800
C11 H11A 0.9800
C11 H11B 0.9800
C11 H11C 0.9800
C12 C13 1.525(10)
C12 C14 1.539(9)
C12 H12A 1.0000
C13 H13A 0.9800
C13 H13B 0.9800
C13 H13C 0.9800
C14 H14A 0.9800
C14 H14B 0.9800
C14 H14C 0.9800
C15 H15A 0.9800
C15 H15B 0.9800
C15 H15C 0.9800
C16 C21 1.398(9)
C16 C17 1.402(9)
C17 C18 1.388(10)
C17 H17A 0.9500
C18 C19 1.356(10)
C18 H18A 0.9500
C19 C20 1.403(10)
C19 H19A 0.9500
C20 C21 1.368(10)
C20 H20A 0.9500
C21 H21A 0.9500
C22 C23 1.409(11)
C22 C29 1.438(12)
C22 H22A 1.0000
C23 C24 1.520(11)
C23 H23A 1.0000
C24 C25 1.480(13)
C24 H24A 0.9900
C24 H24B 0.9900
C25 C26 1.530(10)
C25 H25A 0.9900
C25 H25B 0.9900
C26 C27 1.404(10)
C26 H26A 0.9998
C27 C28 1.511(12)
C27 H27A 1.0002
C28 C29 1.562(14)
C28 H28A 0.9900
C28 H28B 0.9900
C29 H29A 0.9900
C29 H29B 0.9900

loop_
_geom_torsion_atom_site_label_1
_geom_torsion_atom_site_label_2
_geom_torsion_atom_site_label_3
_geom_torsion_atom_site_label_4
_geom_torsion
C1 N1 N2 N3 -0.5(6)
C3 N1 N2 N3 171.2(5)
N1 N2 N3 C2 0.3(6)
N1 N2 N3 C15 -179.3(5)
N2 N1 C1 C2 0.4(7)
C3 N1 C1 C2 -169.8(6)
N2 N1 C1 Rh1 -172.8(4)
C3 N1 C1 Rh1 17.0(9)
C26 Rh1 C1 N1 -51.4(6)
C27 Rh1 C1 N1 -90.3(6)
C22 Rh1 C1 N1 -168.3(6)
C23 Rh1 C1 N1 21.4(18)
Br1 Rh1 C1 N1 106.8(6)
C26 Rh1 C1 C2 136.8(5)
C27 Rh1 C1 C2 97.9(6)
C22 Rh1 C1 C2 19.9(9)
C23 Rh1 C1 C2 -150.4(13)
Br1 Rh1 C1 C2 -65.0(5)
N2 N3 C2 C1 -0.1(7)
C15 N3 C2 C1 179.5(6)
N2 N3 C2 C16 -176.2(5)
C15 N3 C2 C16 3.3(10)
N1 C1 C2 N3 -0.2(6)
Rh1 C1 C2 N3 173.5(4)
N1 C1 C2 C16 175.6(6)
Rh1 C1 C2 C16 -10.7(9)
N2 N1 C3 C4 -69.9(8)
C1 N1 C3 C4 100.3(8)
N2 N1 C3 C8 109.7(7)
C1 N1 C3 C8 -80.2(8)
C8 C3 C4 C5 -2.9(12)
N1 C3 C4 C5 176.6(7)
C8 C3 C4 C9 179.2(7)
N1 C3 C4 C9 -1.2(10)
C3 C4 C5 C6 2.9(14)
C9 C4 C5 C6 -179.2(9)
C4 C5 C6 C7 -1.1(16)
C5 C6 C7 C8 -0.9(16)
C6 C7 C8 C3 1.0(13)
C6 C7 C8 C12 -179.1(8)
C4 C3 C8 C7 1.0(11)
N1 C3 C8 C7 -178.6(7)
C4 C3 C8 C12 -179.0(7)
N1 C3 C8 C12 1.5(10)
C3 C4 C9 C11 -126.8(8)
C5 C4 C9 C11 55.3(10)
C3 C4 C9 C10 109.0(8)
C5 C4 C9 C10 -68.9(10)
C7 C8 C12 C13 57.0(9)
C3 C8 C12 C13 -123.1(7)
C7 C8 C12 C14 -65.4(9)
C3 C8 C12 C14 114.5(7)
N3 C2 C16 C21 -35.9(9)
C1 C2 C16 C21 148.9(7)
N3 C2 C16 C17 145.3(6)
C1 C2 C16 C17 -29.9(9)
C21 C16 C17 C18 2.0(9)
C2 C16 C17 C18 -179.0(6)
C16 C17 C18 C19 -0.9(10)
C17 C18 C19 C20 0.3(10)
C18 C19 C20 C21 -0.9(10)
C19 C20 C21 C16 2.1(11)
C17 C16 C21 C20 -2.6(10)
C2 C16 C21 C20 178.5(6)
C1 Rh1 C22 C23 -177.0(5)
C26 Rh1 C22 C23 66.1(5)
C27 Rh1 C22 C23 102.4(5)
Br1 Rh1 C22 C23 -92.7(5)
C1 Rh1 C22 C29 58.6(10)
C26 Rh1 C22 C29 -58.2(7)
C27 Rh1 C22 C29 -21.9(6)
C23 Rh1 C22 C29 -124.4(9)
Br1 Rh1 C22 C29 143.0(6)
C29 C22 C23 C24 -0.7(12)
Rh1 C22 C23 C24 -103.1(7)
C29 C22 C23 Rh1 102.4(8)
C1 Rh1 C23 C22 172.9(13)
C26 Rh1 C23 C22 -113.0(5)
C27 Rh1 C23 C22 -75.2(5)
Br1 Rh1 C23 C22 87.8(5)
C1 Rh1 C23 C24 -72.1(17)
C26 Rh1 C23 C24 2.1(7)
C27 Rh1 C23 C24 39.8(7)
C22 Rh1 C23 C24 115.1(9)
Br1 Rh1 C23 C24 -157.1(6)
C22 C23 C24 C25 93.9(10)
Rh1 C23 C24 C25 15.9(10)
C23 C24 C25 C26 -32.7(11)
C24 C25 C26 C27 -47.3(10)
C24 C25 C26 Rh1 34.0(9)
C1 Rh1 C26 C27 -87.3(5)
C22 Rh1 C26 C27 68.9(5)
C23 Rh1 C26 C27 103.1(5)
Br1 Rh1 C26 C27 174.3(5)
C1 Rh1 C26 C25 150.7(5)
C27 Rh1 C26 C25 -121.9(8)
C22 Rh1 C26 C25 -53.0(6)
C23 Rh1 C26 C25 -18.9(6)
Br1 Rh1 C26 C25 52.4(9)
C25 C26 C27 C28 -1.2(11)
Rh1 C26 C27 C28 -104.5(7)
C25 C26 C27 Rh1 103.2(7)
C1 Rh1 C27 C26 95.9(5)
C22 Rh1 C27 C26 -110.5(5)
C23 Rh1 C27 C26 -74.2(5)
Br1 Rh1 C27 C26 -172.8(6)
C1 Rh1 C27 C28 -143.9(6)
C26 Rh1 C27 C28 120.3(8)
C22 Rh1 C27 C28 9.8(6)
C23 Rh1 C27 C28 46.1(6)
Br1 Rh1 C27 C28 -52.5(11)
C26 C27 C28 C29 84.0(10)
Rh1 C27 C28 C29 3.0(9)
C23 C22 C29 C28 -53.7(11)
Rh1 C22 C29 C28 29.6(10)
C27 C28 C29 C22 -22.4(12)
